data_2311704
loop_
_publ_author_name
'Huband, S.'
'Keeble, D. S.'
'Zhang, N.'
'Glazer, A. M.'
'Bartasyte, A.'
'Thomas, P. A.'

_publ_section_title
;
 Crystallographic and optical study of
 LiNb<sub>1&#x2005;-&#x2005;x</sub>Ta<sub>x</sub>O<sub>3</sub>.
;
_journal_coeditor_code BP5094
_journal_issue 'Pt 3'
_journal_name_full 'Acta crystallographica Section B, Structural science, crystal engineering and materials'
_journal_page_first 498
_journal_page_last 506
_journal_paper_doi 10.1107/S2052520617004711
_journal_volume 73
_journal_year 2017
_chemical_formula_moiety 'Li Nb O3'
_chemical_formula_sum 'Li Nb O3'
_chemical_formula_weight 147.85
_chemical_name_common 'lithium niobate'
_chemical_name_systematic 'lithium niobate'
_space_group_crystal_system trigonal
_space_group_IT_number 161
_space_group_name_Hall 'R 3 -2"c'
_space_group_name_H-M_alt 'R 3 c :H'
_atom_sites_solution_primary other
_atom_sites_solution_secondary other
_audit_creation_method
;
Olex2 1.2
(compiled 2016.09.09 svn.r3337 for OlexSys, GUI svn.r5227)
Dolomanov, O.V., Bourhis, L.J., Gildea, R.J, Howard, J.A.K. & Puschmann, H.
 (2009), J. Appl. Cryst. 42, 339-341.
Sheldrick, G.M. (2015). Acta Cryst. C71, 3-8.
;
_cell_angle_alpha 90
_cell_angle_beta 90
_cell_angle_gamma 120
_cell_formula_units_Z 6
_cell_length_a 5.1460(10)
_cell_length_b 5.1460(10)
_cell_length_c 13.859(5)
_cell_measurement_reflns_used 3603
_cell_measurement_temperature 293(2)
_cell_measurement_theta_max 37.2740
_cell_measurement_theta_min 4.3810
_cell_volume 317.84(14)
_computing_cell_refinement 'CrysAlisPro 1.171.38.43d (Rigaku OD, 2015)'
_computing_data_collection 'CrysAlisPro 1.171.38.43d (Rigaku OD, 2015)'
_computing_data_reduction 'CrysAlisPro 1.171.38.43d (Rigaku OD, 2015)'
_computing_molecular_graphics 'Olex2 (Dolomanov et al., 2009)'
_computing_publication_material 'Olex2 (Dolomanov et al., 2009)'
_computing_structure_refinement 'ShelXL (Sheldrick, 2015)'
_diffrn_ambient_temperature 293(2)
_diffrn_detector_area_resol_mean 10.2833
_diffrn_measured_fraction_theta_full 1.000
_diffrn_measured_fraction_theta_max 0.995
_diffrn_measurement_device 'four-circle diffractometer'
_diffrn_measurement_device_type 'Xcalibur, Ruby, Gemini'
_diffrn_measurement_method '\w scans'
_diffrn_radiation_monochromator graphite
_diffrn_radiation_type MoK\a
_diffrn_radiation_wavelength 0.71073
_diffrn_reflns_av_R_equivalents 0.0553
_diffrn_reflns_limit_h_max 8
_diffrn_reflns_limit_h_min -8
_diffrn_reflns_limit_k_max 8
_diffrn_reflns_limit_k_min -8
_diffrn_reflns_limit_l_max 23
_diffrn_reflns_limit_l_min -23
_diffrn_reflns_number 3994
_diffrn_reflns_theta_full 25.242
_diffrn_reflns_theta_max 37.626
_diffrn_reflns_theta_min 5.440
_exptl_absorpt_coefficient_mu 5.342
_exptl_absorpt_correction_T_max 0.432
_exptl_absorpt_correction_T_min 0.333
_exptl_absorpt_correction_type analytical
_exptl_absorpt_process_details
;
CrysAlisPro 1.171.38.43d (Rigaku Oxford Diffraction, 2015)
Analytical numeric absorption correction using a multifaceted crystal
   model based on expressions derived by R.C. Clark & J.S. Reid.
(Clark, R. C. & Reid, J. S. (1995). Acta Cryst. A51, 887-897)
Empirical absorption correction using spherical harmonics,
 implemented in SCALE3 ABSPACK scaling algorithm.
;
_exptl_crystal_colour 'clear green'
_exptl_crystal_density_diffrn 4.635
_exptl_crystal_description block
_exptl_crystal_F_000 408
_exptl_crystal_size_max 0.266
_exptl_crystal_size_mid 0.242
_exptl_crystal_size_min 0.217
_refine_diff_density_max 0.434
_refine_diff_density_min -1.131
_refine_ls_abs_structure_details
;
 Classical Flack method preferred over Parsons because s.u. lower.
;
_refine_ls_abs_structure_Flack -0.2(3)
_refine_ls_extinction_coef 0.251(13)
_refine_ls_extinction_expression Fc^*^=kFc[1+0.001xFc^2^\l^3^/sin(2\q)]^-1/4^
_refine_ls_extinction_method 'SHELXL-2014/7 (Sheldrick 2014'
_refine_ls_goodness_of_fit_ref 1.144
_refine_ls_hydrogen_treatment undef
_refine_ls_matrix_type full
_refine_ls_number_parameters 17
_refine_ls_number_reflns 378
_refine_ls_number_restraints 1
_refine_ls_restrained_S_all 1.142
_refine_ls_R_factor_all 0.0211
_refine_ls_R_factor_gt 0.0210
_refine_ls_shift/su_max 0.000
_refine_ls_shift/su_mean 0.000
_refine_ls_structure_factor_coef Fsqd
_refine_ls_weighting_details 'w=1/[\s^2^(Fo^2^)+(0.0358P)^2^] where P=(Fo^2^+2Fc^2^)/3'
_refine_ls_weighting_scheme calc
_refine_ls_wR_factor_gt 0.0482
_refine_ls_wR_factor_ref 0.0483
_reflns_number_gt 375
_reflns_number_total 378
_reflns_threshold_expression 'I > 2\s(I)'
_cod_data_source_file bp5094sup1.cif
_cod_data_source_block LNT0
_cod_depositor_comments
;
The following automatic conversions were performed:

data item '_atom_sites_solution_primary' value 'Other' was changed to
'other' in accordance with the
/home/saulius/struct/COD-crude-data/automatic-downloads/DataCite-retrospective/IUCr/depositions/lib/dictionaries/cif_core.dic
dictionary named 'cif_core.dic' version 2.4.2 last updated on
2011-04-26.

data item '_atom_sites_solution_secondary' value 'Other' was changed
to 'other' in accordance with the
/home/saulius/struct/COD-crude-data/automatic-downloads/DataCite-retrospective/IUCr/depositions/lib/dictionaries/cif_core.dic
dictionary named 'cif_core.dic' version 2.4.2 last updated on
2011-04-26.

Automatic conversion script
Id: cif_fix_values 7556 2019-12-06 15:28:31Z antanas 
;
_cod_original_cell_volume 317.84(17)
_cod_original_sg_symbol_H-M 'R 3 c'
_cod_database_code 2311704
_shelx_space_group_comment
;
The symmetry employed for this shelxl refinement is uniquely defined
by the following loop, which should always be used as a source of
symmetry information in preference to the above space-group names.
They are only intended as comments.
;

loop_
_space_group_symop_operation_xyz
'x, y, z'
'-y, x-y, z'
'-x+y, -x, z'
'-y, -x, z+1/2'
'-x+y, y, z+1/2'
'x, x-y, z+1/2'
'x+2/3, y+1/3, z+1/3'
'-y+2/3, x-y+1/3, z+1/3'
'-x+y+2/3, -x+1/3, z+1/3'
'-y+2/3, -x+1/3, z+5/6'
'-x+y+2/3, y+1/3, z+5/6'
'x+2/3, x-y+1/3, z+5/6'
'x+1/3, y+2/3, z+2/3'
'-y+1/3, x-y+2/3, z+2/3'
'-x+y+1/3, -x+2/3, z+2/3'
'-y+1/3, -x+2/3, z+7/6'
'-x+y+1/3, y+2/3, z+7/6'
'x+1/3, x-y+2/3, z+7/6'

loop_
_atom_site_type_symbol
_atom_site_label
_atom_site_fract_x
_atom_site_fract_y
_atom_site_fract_z
_atom_site_U_iso_or_equiv
_atom_site_adp_type
_atom_site_calc_flag
_atom_site_occupancy
Nb Nb01 0.0000 0.0000 0.9677(3) 0.00458(17) Uani d 1
O O002 0.9523(2) 0.6567(2) 0.9043(3) 0.0071(3) Uani d 1
Li Li01 0.0000 0.0000 0.688(2) 0.014(3) Uani d 1

loop_
_atom_site_aniso_label
_atom_site_aniso_U_11
_atom_site_aniso_U_22
_atom_site_aniso_U_33
_atom_site_aniso_U_12
_atom_site_aniso_U_13
_atom_site_aniso_U_23
Nb01 0.00481(19) 0.00481(19) 0.0041(2) 0.00240(10) 0.000 0.000
O002 0.0076(6) 0.0062(4) 0.0073(4) 0.0032(5) -0.0013(5) -0.0019(2)
Li01 0.012(5) 0.012(5) 0.018(7) 0.006(2) 0.000 0.000

loop_
_atom_type_symbol
_atom_type_description
_atom_type_scat_dispersion_real
_atom_type_scat_dispersion_imag
_atom_type_scat_source
Li Li -0.0003 0.0001 'International Tables Vol C Tables 4.2.6.8 and 6.1.1.4'
O O 0.0106 0.0060 'International Tables Vol C Tables 4.2.6.8 and 6.1.1.4'
Nb Nb -2.0727 0.6215 'International Tables Vol C Tables 4.2.6.8 and 6.1.1.4'

loop_
_exptl_crystal_face_index_h
_exptl_crystal_face_index_k
_exptl_crystal_face_index_l
_exptl_crystal_face_perp_dist
5 0 -11 0.1217
-4 -1 -14 0.1328
-3 5 -14 0.1267
4 2 -7 0.1472
4 -4 -15 0.1363
7 -2 -3 0.1397
-4 5 14 0.1328
4 2 5 0.1650
-5 3 -15 0.1260
7 -1 1 0.1519
-3 6 12 0.1216
3 1 15 0.1584
-2 6 10 0.1143
4 1 14 0.1664
0 -5 -11 0.1029
5 -5 11 0.1125
-1 -2 18 0.1415
-6 6 -9 0.0856
-5 0 10 0.1160
2 -6 -12 0.1127
6 -5 10 0.1239
-3 7 8 0.1199
-6 5 -9 0.0944
5 0 -12 0.1180

loop_
_geom_angle_atom_site_label_1
_geom_angle_atom_site_label_2
_geom_angle_atom_site_label_3
_geom_angle_site_symmetry_1
_geom_angle_site_symmetry_3
_geom_angle
_geom_angle_publ_flag
O002 Nb01 O002 1_445 3_565 99.85(16) n
O002 Nb01 O002 3_565 17_544 88.60(4) n
O002 Nb01 O002 1_445 16_554 88.60(4) n
O002 Nb01 O002 17_544 16_554 79.75(15) n
O002 Nb01 O002 2_655 17_544 90.01(5) n
O002 Nb01 O002 17_544 18_444 79.75(15) n
O002 Nb01 O002 1_445 2_655 99.85(16) n
O002 Nb01 O002 2_655 16_554 165.6(2) n
O002 Nb01 O002 1_445 18_444 90.01(4) n
O002 Nb01 O002 3_565 18_444 165.6(2) n
O002 Nb01 O002 3_565 2_655 99.85(16) n
O002 Nb01 O002 2_655 18_444 88.60(4) n
O002 Nb01 O002 3_565 16_554 90.02(4) n
O002 Nb01 O002 1_445 17_544 165.6(2) n
O002 Nb01 O002 16_554 18_444 79.75(15) n
O002 Nb01 Li01 1_445 4 117.93(13) n
O002 Nb01 Li01 16_554 16_554 147.4(3) n
O002 Nb01 Li01 16_554 16_444 73.4(4) n
O002 Nb01 Li01 3_565 4 117.93(13) n
O002 Nb01 Li01 2_655 16_444 120.3(4) n
O002 Nb01 Li01 1_445 7_445 47.4(5) n
O002 Nb01 Li01 3_565 7 142.7(3) n
O002 Nb01 Li01 1_445 7_455 142.7(3) n
O002 Nb01 Li01 1_445 16_444 71.44(19) n
O002 Nb01 Li01 16_554 7 119.5(5) n
O002 Nb01 Li01 18_444 4 47.75(10) n
O002 Nb01 Li01 2_655 7_455 103.0(2) n
O002 Nb01 Li01 1_445 7 103.0(2) n
O002 Nb01 Li01 2_655 7_445 142.7(3) n
O002 Nb01 Li01 16_554 7_455 76.1(4) n
O002 Nb01 Li01 17_544 7_445 119.5(5) n
O002 Nb01 Li01 18_444 7_445 76.1(4) n
O002 Nb01 Li01 2_655 16_554 32.92(8) n
O002 Nb01 Li01 2_655 7 47.4(5) n
O002 Nb01 Li01 3_565 16_444 32.92(9) n
O002 Nb01 Li01 3_565 7_445 103.0(2) n
O002 Nb01 Li01 17_544 16_444 112.5(3) n
O002 Nb01 Li01 3_565 7_455 47.4(5) n
O002 Nb01 Li01 18_444 16_444 147.4(3) n
O002 Nb01 Li01 18_444 7 41.9(4) n
O002 Nb01 Li01 3_565 16_554 71.44(19) n
O002 Nb01 Li01 2_655 4 117.93(13) n
O002 Nb01 Li01 17_544 16_554 73.4(4) n
O002 Nb01 Li01 1_445 16_554 120.3(4) n
O002 Nb01 Li01 18_444 16_554 112.5(3) n
O002 Nb01 Li01 17_544 4 47.75(10) n
O002 Nb01 Li01 16_554 7_445 41.9(4) n
O002 Nb01 Li01 17_544 7 76.1(4) n
O002 Nb01 Li01 17_544 7_455 41.9(4) n
O002 Nb01 Li01 16_554 4 47.75(10) n
O002 Nb01 Li01 18_444 7_455 119.5(5) n
Li01 Nb01 Li01 7 16_444 166.4(10) n
Li01 Nb01 Li01 7 16_554 71.60(11) n
Li01 Nb01 Li01 7 7_455 114.2(4) n
Li01 Nb01 Li01 4 7 75.9(5) n
Li01 Nb01 Li01 7_455 16_444 71.60(11) n
Li01 Nb01 Li01 4 7_455 75.9(5) n
Li01 Nb01 Li01 7_445 16_444 71.60(11) n
Li01 Nb01 Li01 7_445 7_455 114.2(4) n
Li01 Nb01 Li01 4 16_444 117.7(4) n
Li01 Nb01 Li01 7 7_445 114.3(4) n
Li01 Nb01 Li01 4 7_445 75.9(5) n
Li01 Nb01 Li01 7_455 16_554 71.60(11) n
Li01 Nb01 Li01 4 16_554 117.7(5) n
Li01 Nb01 Li01 16_444 16_554 100.1(6) n
Li01 Nb01 Li01 7_445 16_554 166.4(10) n
Nb01 O002 Nb01 1_665 10_554 139.91(9) n
Nb01 O002 Li01 1_665 16_654 117.3(3) n
Nb01 O002 Li01 1_665 7 95.0(4) n
Nb01 O002 Li01 10_554 7 88.1(5) n
Li01 O002 Nb01 16_654 10_554 94.2(6) n
Li01 O002 Li01 16_654 7 121.2(6) n
Nb01 Li01 Nb01 13_444 10_554 166.4(10) n
Nb01 Li01 Nb01 13_444 10_444 71.60(11) n
Nb01 Li01 Nb01 13_544 10_554 71.60(11) n
Nb01 Li01 Nb01 4_554 13_554 75.9(5) n
Nb01 Li01 Nb01 13_554 13_544 114.2(4) n
Nb01 Li01 Nb01 4_554 13_544 75.9(5) n
Nb01 Li01 Nb01 13_544 10_444 71.60(11) n
Nb01 Li01 Nb01 13_444 13_554 114.3(4) n
Nb01 Li01 Nb01 13_554 10_554 71.60(11) n
Nb01 Li01 Nb01 10_554 10_444 100.1(6) n
Nb01 Li01 Nb01 4_554 13_444 75.9(5) n
Nb01 Li01 Nb01 13_444 13_544 114.2(4) n
Nb01 Li01 Nb01 13_554 10_444 166.4(10) n
Nb01 Li01 Nb01 4_554 10_444 117.7(4) n
Nb01 Li01 Nb01 4_554 10_554 117.7(4) n
O002 Li01 Nb01 10_564 13_554 43.86(19) n
O002 Li01 Nb01 14_544 13_544 111.7(9) n
O002 Li01 Nb01 12_344 13_544 95.87(4) n
O002 Li01 Nb01 12_344 4_554 109.5(8) n
O002 Li01 Nb01 14_544 4_554 44.1(5) n
O002 Li01 Nb01 13_444 13_444 111.7(9) n
O002 Li01 Nb01 11_544 13_544 43.86(19) n
O002 Li01 Nb01 14_544 13_554 84.1(5) n
O002 Li01 Nb01 10_564 10_444 125.2(10) n
O002 Li01 Nb01 15_554 10_554 105.58(11) n
O002 Li01 Nb01 13_444 10_444 153.8(6) n
O002 Li01 Nb01 11_544 4_554 109.5(8) n
O002 Li01 Nb01 15_554 13_444 84.1(5) n
O002 Li01 Nb01 14_544 10_444 105.58(11) n
O002 Li01 Nb01 12_344 13_554 149.6(2) n
O002 Li01 Nb01 15_554 13_554 111.7(9) n
O002 Li01 Nb01 14_544 10_554 153.8(6) n
O002 Li01 Nb01 13_444 13_544 84.1(5) n
O002 Li01 Nb01 13_444 10_554 80.61(8) n
O002 Li01 Nb01 15_554 13_544 37.60(11) n
O002 Li01 Nb01 10_564 13_544 149.6(2) n
O002 Li01 Nb01 13_444 4_554 44.1(5) n
O002 Li01 Nb01 11_544 10_444 80.0(5) n
O002 Li01 Nb01 15_554 4_554 44.1(5) n
O002 Li01 Nb01 11_544 13_444 149.6(2) n
O002 Li01 Nb01 12_344 13_444 43.86(19) n
O002 Li01 Nb01 10_564 13_444 95.87(4) n
O002 Li01 Nb01 12_344 10_554 125.2(10) n
O002 Li01 Nb01 14_544 13_444 37.60(11) n
O002 Li01 Nb01 11_544 10_554 29.8(2) n
O002 Li01 Nb01 15_554 10_444 80.61(8) n
O002 Li01 Nb01 13_444 13_554 37.60(11) n
O002 Li01 Nb01 12_344 10_444 29.8(2) n
O002 Li01 Nb01 11_544 13_554 95.87(4) n
O002 Li01 Nb01 10_564 4_554 109.5(8) n
O002 Li01 Nb01 10_564 10_554 80.0(5) n
O002 Li01 O002 12_344 13_444 152.8(13) n
O002 Li01 O002 12_344 15_554 89.3(3) n
O002 Li01 O002 10_564 15_554 152.8(13) n
O002 Li01 O002 12_344 11_544 109.5(8) n
O002 Li01 O002 11_544 15_554 80.8(3) n
O002 Li01 O002 11_544 14_544 152.8(13) n
O002 Li01 O002 14_544 13_444 74.1(8) n
O002 Li01 O002 13_444 15_554 74.1(8) n
O002 Li01 O002 12_344 10_564 109.5(8) n
O002 Li01 O002 11_544 10_564 109.5(8) n
O002 Li01 O002 10_564 13_444 80.8(3) n
O002 Li01 O002 12_344 14_544 80.8(3) n
O002 Li01 O002 10_564 14_544 89.3(3) n
O002 Li01 O002 14_544 15_554 74.1(8) n
O002 Li01 O002 11_544 13_444 89.3(3) n

loop_
_geom_bond_atom_site_label_1
_geom_bond_atom_site_label_2
_geom_bond_site_symmetry_2
_geom_bond_distance
_geom_bond_publ_flag
Nb01 O002 1_445 1.876(2) n
Nb01 O002 17_544 2.129(3) n
Nb01 O002 16_554 2.129(3) n
Nb01 O002 2_655 1.876(2) n
Nb01 O002 3_565 1.876(2) n
Nb01 O002 18_444 2.129(3) n
Nb01 Li01 7 3.064(7) n
Nb01 Li01 4 3.06(3) n
Nb01 Li01 7_445 3.064(7) n
Nb01 Li01 7_455 3.064(7) n
Nb01 Li01 16_444 3.357(14) n
Nb01 Li01 16_554 3.357(14) n
O002 Nb01 1_665 1.876(2) n
O002 Nb01 10_554 2.129(3) n
O002 Li01 7 2.26(2) n
O002 Li01 16_654 2.053(10) n
Li01 Nb01 4_554 3.06(3) n
Li01 Nb01 13_444 3.064(7) n
Li01 Nb01 10_554 3.357(14) n
Li01 Nb01 13_554 3.064(7) n
Li01 Nb01 10_444 3.357(14) n
Li01 Nb01 13_544 3.064(7) n
Li01 O002 11_544 2.053(10) n
Li01 O002 15_554 2.26(2) n
Li01 O002 12_344 2.053(10) n
Li01 O002 14_544 2.26(2) n
Li01 O002 13_444 2.26(2) n
Li01 O002 10_564 2.053(10) n
